data_2107477
loop_
_publ_author_name
'Lorenzo, Daniel A.'
'Forrest, Sebastian J. K.'
'Sparkes, Hazel A.'

_publ_section_title
;
 Crystal engineering: co-crystals of cinnamic acid derivatives with a
 pyridyl derivative co-crystallizer
;
_journal_issue 1
_journal_name_full 'Acta Crystallographica Section B'
_journal_page_first 87
_journal_page_last 95
_journal_paper_doi 10.1107/S2052520615019678
_journal_volume 72
_journal_year 2016
_chemical_formula_moiety 'C10 H10 O3, C6 H6 N2 O'
_chemical_formula_sum 'C16 H16 N2 O4'
_chemical_formula_weight 300.31
_chemical_name_systematic
;
 ?
;
_space_group_crystal_system triclinic
_space_group_IT_number 2
_space_group_name_Hall '-P 1'
_space_group_name_H-M_alt 'P -1'
_symmetry_space_group_name_Hall '-P 1'
_symmetry_space_group_name_H-M 'P -1'
_atom_sites_solution_hydrogens mixed
_atom_sites_solution_primary iterative
_audit_creation_method
;
Olex2 1.2
(compiled 2015.01.26 svn.r3150 for OlexSys, GUI svn.r4998)
;
_cell_angle_alpha 90.700(3)
_cell_angle_beta 90.577(3)
_cell_angle_gamma 104.055(3)
_cell_formula_units_Z 4
_cell_length_a 9.1225(4)
_cell_length_b 11.5523(4)
_cell_length_c 14.1938(5)
_cell_measurement_reflns_used 3066
_cell_measurement_temperature 100(2)
_cell_measurement_theta_max 26.67
_cell_measurement_theta_min 2.30
_cell_volume 1450.81(10)
_computing_cell_refinement 'SAINT v8.34A (Bruker, 2013)'
_computing_data_reduction 'SAINT v8.34A (Bruker, 2013)'
_computing_molecular_graphics 'Olex2 (Dolomanov et al., 2009)'
_computing_publication_material 'Olex2 (Dolomanov et al., 2009)'
_computing_structure_refinement 'ShelXL (Sheldrick, 2008)'
_computing_structure_solution
;
Superflip (Palatinus & Chapuis, 2007;Palatinus & van der Lee, 2008;
Palatinus et al., 2012)
;
_diffrn_ambient_temperature 100(2)
_diffrn_measured_fraction_theta_full 1.000
_diffrn_measured_fraction_theta_max 0.997
_diffrn_measurement_device 'Bruker Apex II kappa CCD area detector'
_diffrn_measurement_device_type 'Bruker Apex II kappa CCD area detector'
_diffrn_measurement_method '\f and \w scans'
_diffrn_radiation_monochromator graphite
_diffrn_radiation_type MoK\a
_diffrn_radiation_wavelength 0.71073
_diffrn_reflns_av_R_equivalents 0.0698
_diffrn_reflns_limit_h_max 11
_diffrn_reflns_limit_h_min -11
_diffrn_reflns_limit_k_max 15
_diffrn_reflns_limit_k_min -14
_diffrn_reflns_limit_l_max 18
_diffrn_reflns_limit_l_min -18
_diffrn_reflns_number 26528
_diffrn_reflns_theta_full 26.000
_diffrn_reflns_theta_max 27.891
_diffrn_reflns_theta_min 1.435
_diffrn_standards_number 0
_exptl_absorpt_coefficient_mu 0.100
_exptl_absorpt_correction_T_max 0.7456
_exptl_absorpt_correction_T_min 0.5604
_exptl_absorpt_correction_type multi-scan
_exptl_absorpt_process_details
;
SADABS-2014/4 (Bruker,2014/4) was used for absorption correction.
wR2(int) was 0.0847 before and 0.0535 after correction.
The Ratio of minimum to maximum transmission is 0.7516.
The \l/2 correction factor is 0.00150.
;
_exptl_crystal_colour colourless
_exptl_crystal_density_diffrn 1.375
_exptl_crystal_description plate
_exptl_crystal_F_000 632
_exptl_crystal_size_max 0.35
_exptl_crystal_size_mid 0.2
_exptl_crystal_size_min 0.13
_refine_diff_density_max 0.394
_refine_diff_density_min -0.323
_refine_ls_extinction_method none
_refine_ls_goodness_of_fit_ref 0.986
_refine_ls_hydrogen_treatment mixed
_refine_ls_matrix_type full
_refine_ls_number_parameters 423
_refine_ls_number_reflns 6900
_refine_ls_number_restraints 1
_refine_ls_restrained_S_all 0.985
_refine_ls_R_factor_all 0.1095
_refine_ls_R_factor_gt 0.0567
_refine_ls_shift/su_max 0.001
_refine_ls_shift/su_mean 0.000
_refine_ls_structure_factor_coef Fsqd
_refine_ls_weighting_details 'w=1/[\s^2^(Fo^2^)+(0.0671P)^2^] where P=(Fo^2^+2Fc^2^)/3'
_refine_ls_weighting_scheme calc
_refine_ls_wR_factor_gt 0.1202
_refine_ls_wR_factor_ref 0.1407
_reflns_number_gt 4151
_reflns_number_total 6900
_reflns_threshold_expression 'I > 2\s(I)'
_cod_data_source_file bm5077sup1.cif
_cod_data_source_block 3B
_cod_depositor_comments
;Adding full bibliography for 2107471--2107478.cif.

 Adding full bibliography for 2107471--2107478.cif.
;
_cod_database_code 2107477
_cod_database_fobs_code 2107477
_shelx_space_group_comment
;
The symmetry employed for this shelxl refinement is uniquely defined
by the following loop, which should always be used as a source of
symmetry information in preference to the above space-group names.
They are only intended as comments.
;
_shelxl_version_number .2013

loop_
_space_group_symop_operation_xyz
'x, y, z'
'-x, -y, -z'

loop_
_atom_site_type_symbol
_atom_site_label
_atom_site_fract_x
_atom_site_fract_y
_atom_site_fract_z
_atom_site_U_iso_or_equiv
_atom_site_adp_type
_atom_site_calc_flag
_atom_site_occupancy
O O1 0.94504(17) 0.70436(12) 0.74323(10) 0.0249(4) Uani d 1
O O2 1.06773(17) 0.73328(12) 0.88217(10) 0.0266(4) Uani d 1
O O3 1.36930(16) 1.36989(11) 0.52557(10) 0.0218(3) Uani d 1
C C1 1.2618(2) 1.13587(16) 0.69677(14) 0.0177(4) Uani d 1
H H1A 1.2721 1.1276 0.7628 0.021 Uiso calc 1
C C2 1.3192(2) 1.24499(16) 0.65587(13) 0.0169(4) Uani d 1
H H2 1.3677 1.3116 0.6941 0.020 Uiso calc 1
C C3 1.3067(2) 1.25827(16) 0.55895(14) 0.0159(4) Uani d 1
C C4 1.2367(2) 1.16154(16) 0.50205(14) 0.0168(4) Uani d 1
H H4 1.2290 1.1697 0.4358 0.020 Uiso calc 1
C C5 1.1779(2) 1.05210(16) 0.54456(14) 0.0161(4) Uani d 1
H H5 1.1292 0.9856 0.5062 0.019 Uiso calc 1
C C6 1.1882(2) 1.03710(16) 0.64134(13) 0.0159(4) Uani d 1
C C7 1.1171(2) 0.92078(16) 0.68089(14) 0.0174(4) Uani d 1
H H7 1.0602 0.8626 0.6382 0.021 Uiso calc 1
C C8 1.1233(2) 0.88745(17) 0.77000(15) 0.0216(5) Uani d 1
H H8 1.1816 0.9430 0.8140 0.026 Uiso calc 1
C C9 1.0446(2) 0.76920(17) 0.80376(15) 0.0203(5) Uani d 1
C C10 1.3537(3) 1.38724(19) 0.42663(15) 0.0301(5) Uani d 1
H H10A 1.4003 1.3323 0.3914 0.045 Uiso calc 1
H H10B 1.4039 1.4697 0.4112 0.045 Uiso calc 1
H H10C 1.2462 1.3716 0.4096 0.045 Uiso calc 1
O O5 0.42311(17) 0.72240(12) 0.75801(10) 0.0242(3) Uani d 1
O O6 0.59436(18) 0.72282(13) 0.87104(11) 0.0329(4) Uani d 1
O O7 0.90562(16) 1.35110(12) 0.50917(10) 0.0255(4) Uani d 1
C C17 0.8216(2) 1.10867(16) 0.67391(14) 0.0176(4) Uani d 1
H H17 0.8735 1.0777 0.7221 0.021 Uiso calc 1
C C18 0.8963(2) 1.20710(16) 0.62481(14) 0.0189(4) Uani d 1
H H18 0.9994 1.2432 0.6389 0.023 Uiso calc 1
C C19 0.8206(2) 1.25416(16) 0.55419(14) 0.0184(4) Uani d 1
C C20 0.6698(2) 1.20228(17) 0.53402(14) 0.0187(4) Uani d 1
H H20 0.6176 1.2343 0.4866 0.022 Uiso calc 1
C C21 0.5958(2) 1.10291(16) 0.58396(13) 0.0179(4) Uani d 1
H H21 0.4923 1.0677 0.5703 0.021 Uiso calc 1
C C22 0.6696(2) 1.05360(16) 0.65349(13) 0.0165(4) Uani d 1
C C23 0.5864(2) 0.94426(16) 0.69885(14) 0.0191(4) Uani d 1
H H23 0.4848 0.9130 0.6785 0.023 Uiso calc 1
C C24 0.6387(2) 0.88436(17) 0.76561(15) 0.0233(5) Uani d 1
H H24 0.7378 0.9165 0.7900 0.028 Uiso calc 1
C C25 0.5510(2) 0.77095(18) 0.80366(15) 0.0220(5) Uani d 1
C C26 0.8349(3) 1.39813(18) 0.43274(16) 0.0295(5) Uani d 1
H H26A 0.7479 1.4251 0.4562 0.044 Uiso calc 1
H H26B 0.8007 1.3358 0.3844 0.044 Uiso calc 1
H H26C 0.9076 1.4656 0.4054 0.044 Uiso calc 1
O O8 0.48129(16) 0.09885(12) 0.90149(10) 0.0239(3) Uani d 1
N N3 0.80355(19) 0.49635(14) 0.81641(12) 0.0190(4) Uani d 1
N N4 0.6599(2) 0.12747(16) 1.01753(13) 0.0236(4) Uani d 1
C C27 0.8204(2) 0.48051(17) 0.90900(14) 0.0196(4) Uani d 1
H H27 0.8774 0.5452 0.9461 0.024 Uiso calc 1
C C28 0.7580(2) 0.37337(17) 0.95269(14) 0.0184(4) Uani d 1
H H28 0.7729 0.3650 1.0184 0.022 Uiso calc 1
C C29 0.6734(2) 0.27851(16) 0.89934(14) 0.0163(4) Uani d 1
C C30 0.6534(2) 0.29554(17) 0.80361(14) 0.0180(4) Uani d 1
H H30 0.5940 0.2333 0.7653 0.022 Uiso calc 1
C C31 0.7215(2) 0.40463(17) 0.76518(14) 0.0192(4) Uani d 1
H H31 0.7095 0.4150 0.6995 0.023 Uiso calc 1
C C32 0.5974(2) 0.15963(16) 0.94018(14) 0.0180(4) Uani d 1
O O4 -0.01705(17) 0.10018(12) 0.89954(10) 0.0268(4) Uani d 1
N N1 0.29592(19) 0.50607(14) 0.82447(12) 0.0185(4) Uani d 1
N N2 0.1633(2) 0.12536(17) 1.01373(13) 0.0236(4) Uani d 1
C C11 0.3769(2) 0.45340(16) 0.88117(14) 0.0179(4) Uani d 1
H H11 0.4789 0.4936 0.8948 0.022 Uiso calc 1
C C12 0.3199(2) 0.34324(16) 0.92101(14) 0.0176(4) Uani d 1
H H12 0.3813 0.3093 0.9614 0.021 Uiso calc 1
C C13 0.1714(2) 0.28303(16) 0.90097(13) 0.0171(4) Uani d 1
C C14 0.0869(2) 0.33565(17) 0.84071(13) 0.0185(4) Uani d 1
H H14 -0.0143 0.2963 0.8244 0.022 Uiso calc 1
C C15 0.1533(2) 0.44700(17) 0.80482(14) 0.0196(4) Uani d 1
H H15 0.0946 0.4832 0.7642 0.024 Uiso calc 1
C C16 0.0974(2) 0.16060(16) 0.93908(14) 0.0176(4) Uani d 1
H H4A 0.617(3) 0.054(2) 1.0475(19) 0.053(8) Uiso d 1
H H2A 0.120(3) 0.048(2) 1.0384(18) 0.045(7) Uiso d 1
H H1 0.894(3) 0.628(2) 0.7742(19) 0.069(9) Uiso d 1
H H5A 0.376(3) 0.644(2) 0.7878(18) 0.061(9) Uiso d 1
H H4B 0.749(3) 0.173(2) 1.0425(19) 0.059(9) Uiso d 1
H H2B 0.242(3) 0.174(2) 1.0441(18) 0.050(8) Uiso d 1

loop_
_atom_site_aniso_label
_atom_site_aniso_U_11
_atom_site_aniso_U_22
_atom_site_aniso_U_33
_atom_site_aniso_U_12
_atom_site_aniso_U_13
_atom_site_aniso_U_23
O1 0.0288(9) 0.0191(8) 0.0196(8) -0.0079(7) -0.0076(7) 0.0050(6)
O2 0.0304(9) 0.0217(8) 0.0220(9) -0.0044(7) -0.0088(7) 0.0076(6)
O3 0.0258(8) 0.0155(7) 0.0199(8) -0.0031(6) -0.0047(6) 0.0054(6)
C1 0.0187(10) 0.0195(10) 0.0141(10) 0.0033(8) -0.0023(8) 0.0006(8)
C2 0.0187(10) 0.0154(9) 0.0158(10) 0.0031(8) -0.0044(8) -0.0020(8)
C3 0.0151(10) 0.0143(10) 0.0175(11) 0.0016(8) -0.0020(8) 0.0042(8)
C4 0.0171(10) 0.0186(10) 0.0137(10) 0.0024(8) -0.0025(8) 0.0002(8)
C5 0.0141(9) 0.0155(9) 0.0177(11) 0.0021(8) -0.0052(8) -0.0025(8)
C6 0.0144(10) 0.0148(9) 0.0177(11) 0.0023(8) -0.0024(8) 0.0008(8)
C7 0.0169(10) 0.0145(9) 0.0191(11) 0.0007(8) -0.0031(8) -0.0002(8)
C8 0.0232(11) 0.0171(10) 0.0204(12) -0.0028(9) -0.0053(9) 0.0016(9)
C9 0.0219(11) 0.0185(10) 0.0185(11) 0.0009(9) -0.0045(9) 0.0016(9)
C10 0.0383(14) 0.0242(12) 0.0214(12) -0.0047(10) -0.0082(10) 0.0109(10)
O5 0.0245(8) 0.0194(8) 0.0235(8) -0.0047(6) -0.0085(6) 0.0067(6)
O6 0.0337(10) 0.0285(9) 0.0291(9) -0.0069(7) -0.0147(7) 0.0114(7)
O7 0.0265(8) 0.0195(7) 0.0249(9) -0.0051(6) -0.0064(7) 0.0094(6)
C17 0.0195(10) 0.0175(10) 0.0151(11) 0.0030(8) -0.0030(8) 0.0006(8)
C18 0.0171(10) 0.0188(10) 0.0184(11) -0.0002(8) -0.0045(8) -0.0039(8)
C19 0.0225(11) 0.0150(10) 0.0164(11) 0.0022(8) -0.0019(8) 0.0003(8)
C20 0.0188(10) 0.0180(10) 0.0192(11) 0.0044(8) -0.0044(8) 0.0015(8)
C21 0.0166(10) 0.0180(10) 0.0171(11) 0.0007(8) -0.0028(8) -0.0012(8)
C22 0.0186(10) 0.0140(9) 0.0154(10) 0.0012(8) 0.0000(8) -0.0013(8)
C23 0.0206(11) 0.0177(10) 0.0172(11) 0.0012(8) -0.0015(8) -0.0024(8)
C24 0.0207(11) 0.0213(11) 0.0225(12) -0.0050(9) -0.0064(9) 0.0031(9)
C25 0.0231(11) 0.0212(11) 0.0187(12) -0.0005(9) -0.0040(9) 0.0005(9)
C26 0.0372(14) 0.0209(11) 0.0251(13) -0.0032(10) -0.0090(10) 0.0097(10)
O8 0.0225(8) 0.0187(7) 0.0248(8) -0.0061(6) -0.0082(6) 0.0036(6)
N3 0.0193(9) 0.0176(9) 0.0187(10) 0.0017(7) -0.0017(7) 0.0019(7)
N4 0.0236(10) 0.0167(9) 0.0247(11) -0.0061(8) -0.0073(8) 0.0069(8)
C27 0.0220(11) 0.0160(10) 0.0182(11) 0.0000(8) -0.0023(8) -0.0020(8)
C28 0.0209(11) 0.0188(10) 0.0143(10) 0.0026(8) -0.0009(8) 0.0013(8)
C29 0.0150(10) 0.0152(10) 0.0179(11) 0.0020(8) -0.0010(8) 0.0010(8)
C30 0.0193(10) 0.0176(10) 0.0164(11) 0.0034(8) -0.0048(8) -0.0026(8)
C31 0.0210(11) 0.0205(10) 0.0155(11) 0.0039(9) -0.0014(8) 0.0027(8)
C32 0.0205(11) 0.0133(10) 0.0182(11) 0.0000(8) 0.0005(9) 0.0012(8)
O4 0.0285(9) 0.0220(8) 0.0218(8) -0.0096(7) -0.0089(7) 0.0036(6)
N1 0.0198(9) 0.0154(8) 0.0186(9) 0.0007(7) 0.0001(7) 0.0022(7)
N2 0.0240(10) 0.0187(10) 0.0234(11) -0.0040(8) -0.0059(8) 0.0067(8)
C11 0.0159(10) 0.0175(10) 0.0179(11) -0.0007(8) -0.0029(8) -0.0005(8)
C12 0.0171(10) 0.0177(10) 0.0174(11) 0.0032(8) -0.0023(8) 0.0013(8)
C13 0.0219(11) 0.0153(10) 0.0129(10) 0.0021(8) 0.0021(8) -0.0003(8)
C14 0.0162(10) 0.0205(10) 0.0165(11) 0.0001(8) -0.0020(8) -0.0022(8)
C15 0.0200(11) 0.0208(10) 0.0172(11) 0.0034(8) -0.0031(8) 0.0013(8)
C16 0.0176(10) 0.0154(10) 0.0174(11) -0.0005(8) -0.0002(8) -0.0004(8)

loop_
_atom_type_symbol
_atom_type_description
_atom_type_scat_dispersion_real
_atom_type_scat_dispersion_imag
_atom_type_scat_source
C C 0.0033 0.0016 'International Tables Vol C Tables 4.2.6.8 and 6.1.1.4'
H H 0.0000 0.0000 'International Tables Vol C Tables 4.2.6.8 and 6.1.1.4'
N N 0.0061 0.0033 'International Tables Vol C Tables 4.2.6.8 and 6.1.1.4'
O O 0.0106 0.0060 'International Tables Vol C Tables 4.2.6.8 and 6.1.1.4'

loop_
_geom_angle_atom_site_label_1
_geom_angle_atom_site_label_2
_geom_angle_atom_site_label_3
_geom_angle
C9 O1 H1 108.5(17)
C3 O3 C10 116.99(15)
C2 C1 H1A 119.8
C2 C1 C6 120.37(19)
C6 C1 H1A 119.8
C1 C2 H2 119.7
C1 C2 C3 120.54(18)
C3 C2 H2 119.7
O3 C3 C2 115.76(17)
O3 C3 C4 123.86(18)
C4 C3 C2 120.37(17)
C3 C4 H4 120.8
C3 C4 C5 118.40(18)
C5 C4 H4 120.8
C4 C5 H5 118.9
C6 C5 C4 122.15(18)
C6 C5 H5 118.9
C1 C6 C7 123.11(18)
C5 C6 C1 118.15(18)
C5 C6 C7 118.70(17)
C6 C7 H7 116.4
C8 C7 C6 127.25(19)
C8 C7 H7 116.4
C7 C8 H8 118.3
C7 C8 C9 123.37(19)
C9 C8 H8 118.3
O1 C9 C8 114.86(18)
O2 C9 O1 122.39(18)
O2 C9 C8 122.75(19)
O3 C10 H10A 109.5
O3 C10 H10B 109.5
O3 C10 H10C 109.5
H10A C10 H10B 109.5
H10A C10 H10C 109.5
H10B C10 H10C 109.5
C25 O5 H5A 108.5(16)
C19 O7 C26 117.22(16)
C18 C17 H17 119.6
C18 C17 C22 120.70(19)
C22 C17 H17 119.6
C17 C18 H18 119.9
C17 C18 C19 120.16(19)
C19 C18 H18 119.9
O7 C19 C18 115.40(18)
O7 C19 C20 124.57(18)
C20 C19 C18 120.03(18)
C19 C20 H20 120.4
C19 C20 C21 119.26(19)
C21 C20 H20 120.4
C20 C21 H21 119.2
C20 C21 C22 121.63(19)
C22 C21 H21 119.2
C17 C22 C23 123.42(18)
C21 C22 C17 118.20(18)
C21 C22 C23 118.33(18)
C22 C23 H23 116.7
C24 C23 C22 126.7(2)
C24 C23 H23 116.7
C23 C24 H24 118.3
C23 C24 C25 123.4(2)
C25 C24 H24 118.3
O5 C25 C24 115.28(18)
O6 C25 O5 121.98(19)
O6 C25 C24 122.70(19)
O7 C26 H26A 109.5
O7 C26 H26B 109.5
O7 C26 H26C 109.5
H26A C26 H26B 109.5
H26A C26 H26C 109.5
H26B C26 H26C 109.5
C31 N3 C27 118.00(17)
C32 N4 H4A 121.3(17)
C32 N4 H4B 121.6(17)
H4A N4 H4B 117(2)
N3 C27 H27 118.7
N3 C27 C28 122.59(18)
C28 C27 H27 118.7
C27 C28 H28 120.4
C27 C28 C29 119.23(19)
C29 C28 H28 120.4
C28 C29 C30 118.23(18)
C28 C29 C32 123.49(18)
C30 C29 C32 118.25(17)
C29 C30 H30 120.5
C31 C30 C29 118.93(18)
C31 C30 H30 120.5
N3 C31 C30 123.00(19)
N3 C31 H31 118.5
C30 C31 H31 118.5
O8 C32 N4 124.07(18)
O8 C32 C29 119.08(18)
N4 C32 C29 116.84(18)
C11 N1 C15 117.42(17)
C16 N2 H2A 118.2(16)
C16 N2 H2B 121.7(16)
H2A N2 H2B 120(2)
N1 C11 H11 118.4
N1 C11 C12 123.29(19)
C12 C11 H11 118.4
C11 C12 H12 120.5
C11 C12 C13 118.94(18)
C13 C12 H12 120.5
C12 C13 C16 123.66(18)
C14 C13 C12 118.39(18)
C14 C13 C16 117.93(18)
C13 C14 H14 120.7
C13 C14 C15 118.58(19)
C15 C14 H14 120.7
N1 C15 C14 123.37(19)
N1 C15 H15 118.3
C14 C15 H15 118.3
O4 C16 N2 124.14(19)
O4 C16 C13 119.16(18)
N2 C16 C13 116.69(18)

loop_
_geom_bond_atom_site_label_1
_geom_bond_atom_site_label_2
_geom_bond_distance
O1 C9 1.328(2)
O1 H1 1.00(2)
O2 C9 1.226(2)
O3 C3 1.370(2)
O3 C10 1.432(2)
C1 H1A 0.9500
C1 C2 1.380(3)
C1 C6 1.402(3)
C2 H2 0.9500
C2 C3 1.393(3)
C3 C4 1.389(3)
C4 H4 0.9500
C4 C5 1.395(3)
C5 H5 0.9500
C5 C6 1.392(3)
C6 C7 1.464(3)
C7 H7 0.9500
C7 C8 1.331(3)
C8 H8 0.9500
C8 C9 1.469(3)
C10 H10A 0.9800
C10 H10B 0.9800
C10 H10C 0.9800
O5 C25 1.324(2)
O5 H5A 1.00(2)
O6 C25 1.222(2)
O7 C19 1.367(2)
O7 C26 1.435(2)
C17 H17 0.9500
C17 C18 1.377(3)
C17 C22 1.404(3)
C18 H18 0.9500
C18 C19 1.399(3)
C19 C20 1.386(3)
C20 H20 0.9500
C20 C21 1.389(3)
C21 H21 0.9500
C21 C22 1.392(3)
C22 C23 1.466(3)
C23 H23 0.9500
C23 C24 1.331(3)
C24 H24 0.9500
C24 C25 1.471(3)
C26 H26A 0.9800
C26 H26B 0.9800
C26 H26C 0.9800
O8 C32 1.239(2)
N3 C27 1.342(3)
N3 C31 1.340(2)
N4 C32 1.330(3)
N4 H4A 0.96(3)
N4 H4B 0.92(3)
C27 H27 0.9500
C27 C28 1.387(3)
C28 H28 0.9500
C28 C29 1.388(3)
C29 C30 1.392(3)
C29 C32 1.506(3)
C30 H30 0.9500
C30 C31 1.384(3)
C31 H31 0.9500
O4 C16 1.232(2)
N1 C11 1.335(2)
N1 C15 1.339(3)
N2 C16 1.329(3)
N2 H2A 0.96(3)
N2 H2B 0.90(3)
C11 H11 0.9500
C11 C12 1.383(3)
C12 H12 0.9500
C12 C13 1.389(3)
C13 C14 1.387(3)
C13 C16 1.520(3)
C14 H14 0.9500
C14 C15 1.387(3)
C15 H15 0.9500

loop_
_geom_hbond_atom_site_label_D
_geom_hbond_atom_site_label_H
_geom_hbond_atom_site_label_A
_geom_hbond_site_symmetry_A
_geom_hbond_distance_DH
_geom_hbond_distance_HA
_geom_hbond_distance_DA
_geom_hbond_angle_DHA
N4 H4A O8 2_657 0.96(3) 1.93(3) 2.878(2) 175(2)
N2 H2A O4 2_557 0.96(3) 1.96(3) 2.917(2) 173(2)
O1 H1 N3 . 1.00(2) 1.66(2) 2.665(2) 175(3)
O5 H5A N1 . 1.00(2) 1.68(2) 2.675(2) 173(2)
N4 H4B O2 2_767 0.92(3) 2.04(3) 2.953(2) 171(2)
N2 H2B O6 2_667 0.90(3) 2.04(3) 2.934(2) 173(2)

loop_
_geom_torsion_atom_site_label_1
_geom_torsion_atom_site_label_2
_geom_torsion_atom_site_label_3
_geom_torsion_atom_site_label_4
_geom_torsion
O3 C3 C4 C5 179.70(17)
C1 C2 C3 O3 -179.18(17)
C1 C2 C3 C4 -0.2(3)
C1 C6 C7 C8 -7.1(3)
C2 C1 C6 C5 1.2(3)
C2 C1 C6 C7 -176.35(18)
C2 C3 C4 C5 0.9(3)
C3 C4 C5 C6 -0.4(3)
C4 C5 C6 C1 -0.6(3)
C4 C5 C6 C7 177.08(17)
C5 C6 C7 C8 175.3(2)
C6 C1 C2 C3 -0.8(3)
C6 C7 C8 C9 178.34(18)
C7 C8 C9 O1 -11.3(3)
C7 C8 C9 O2 169.4(2)
C10 O3 C3 C2 -177.94(17)
C10 O3 C3 C4 3.2(3)
O7 C19 C20 C21 179.22(17)
C17 C18 C19 O7 -179.32(16)
C17 C18 C19 C20 0.5(3)
C17 C22 C23 C24 1.9(3)
C18 C17 C22 C21 -1.5(3)
C18 C17 C22 C23 175.96(17)
C18 C19 C20 C21 -0.6(3)
C19 C20 C21 C22 -0.4(3)
C20 C21 C22 C17 1.4(3)
C20 C21 C22 C23 -176.18(17)
C21 C22 C23 C24 179.34(19)
C22 C17 C18 C19 0.5(3)
C22 C23 C24 C25 -176.11(18)
C23 C24 C25 O5 9.1(3)
C23 C24 C25 O6 -172.7(2)
C26 O7 C19 C18 176.63(17)
C26 O7 C19 C20 -3.2(3)
N3 C27 C28 C29 -0.6(3)
C27 N3 C31 C30 0.4(3)
C27 C28 C29 C30 -0.7(3)
C27 C28 C29 C32 -178.37(18)
C28 C29 C30 C31 1.7(3)
C28 C29 C32 O8 151.55(19)
C28 C29 C32 N4 -27.6(3)
C29 C30 C31 N3 -1.6(3)
C30 C29 C32 O8 -26.2(3)
C30 C29 C32 N4 154.74(18)
C31 N3 C27 C28 0.7(3)
C32 C29 C30 C31 179.48(17)
N1 C11 C12 C13 0.6(3)
C11 N1 C15 C14 0.4(3)
C11 C12 C13 C14 0.7(3)
C11 C12 C13 C16 178.79(17)
C12 C13 C14 C15 -1.4(3)
C12 C13 C16 O4 -160.72(19)
C12 C13 C16 N2 18.7(3)
C13 C14 C15 N1 0.8(3)
C14 C13 C16 O4 17.4(3)
C14 C13 C16 N2 -163.27(18)
C15 N1 C11 C12 -1.1(3)
C16 C13 C14 C15 -179.53(17)
